data_9012683
loop_
_publ_author_name
'Yakubovich, O. V.'
'Steele, I. M.'
'Atencio, D.'
'Menezes, L. A.'
'Chukanov, N. V.'

_publ_section_title
;
 Crystal structure of the (Mg,Fe)[UO2(P,As)O4]2*10H2O solid solution-
 a novel mineral variety of saleeite
;
_journal_name_full 'Crystallography Reports'
_journal_page_first 764
_journal_page_last 770
_journal_paper_doi 10.1134/S1063774508050064
_journal_volume 53
_journal_year 2008
_chemical_compound_source 'Eduardo Mine, Galileia County, Minas Gerais, Brazil'
_chemical_formula_sum 'As0.66 Fe0.19 H20 Mg0.81 O22 P1.34 U2'
_chemical_name_mineral Saleeite
_space_group_IT_number 14
_symmetry_space_group_name_Hall '-P 2yn'
_symmetry_space_group_name_H-M 'P 1 21/n 1'
_cell_angle_alpha 90
_cell_angle_beta 90.806
_cell_angle_gamma 90
_cell_formula_units_Z 2
_cell_length_a 6.952
_cell_length_b 19.865
_cell_length_c 6.969
_cell_volume 962.334
_database_code_amcsd 0012411
_exptl_crystal_density_diffrn 3.346
_cod_original_formula_sum '(Mg.81 Fe.19) O22 H20 U2 (P1.34 As.66)'
_cod_database_code 9012683

loop_
_space_group_symop_operation_xyz
x,y,z
1/2+x,1/2-y,1/2+z
1/2-x,1/2+y,1/2-z
-x,-y,-z

loop_
_atom_site_label
_atom_site_fract_x
_atom_site_fract_y
_atom_site_fract_z
_atom_site_occupancy
_atom_site_U_iso_or_equiv
_atom_site_type_symbol
_atom_site_attached_hydrogens
MgMg 0.00000 0.50000 0.00000 0.81000 0.01230 Mg 0
FeMg 0.00000 0.50000 0.00000 0.19000 0.01230 Fe 0
O1 0.50570 0.20290 0.34100 1.00000 0.01310 O 0
O2 0.52240 0.29620 0.01170 1.00000 0.01120 O 0
O3 0.60690 0.19990 0.69320 1.00000 0.01360 O 0
O4 0.55760 0.11730 0.02020 1.00000 0.01240 O 0
O5 0.22360 0.20120 0.97490 1.00000 0.01300 O 0
O6 0.87470 0.20700 0.07400 1.00000 0.01360 O 0
O7 0.90310 0.49640 0.27330 1.00000 0.01610 O 0
O8 0.76970 0.56830 0.92720 1.00000 0.01490 O 0
O9 0.17040 0.58080 0.06760 1.00000 0.01630 O 0
O10 0.56510 0.42980 0.36130 1.00000 0.02070 O 0
O11 0.52550 0.58540 0.23730 1.00000 0.01630 O 0
Hl 0.70800 0.57000 0.03100 1.00000 0.01400 H 0
H2 0.78500 0.60900 0.89800 1.00000 0.01400 H 0
H3 0.62000 0.39200 0.37300 1.00000 0.05000 H 0
H4 0.91000 0.52500 0.36300 1.00000 0.08000 H 0
H5 0.11100 0.61800 0.07000 1.00000 0.04000 H 0
H6 0.53200 0.41500 0.25100 1.00000 0.05000 H 0
H7 0.26400 0.57100 0.14200 1.00000 0.04000 H 0
H8 0.53000 0.56100 0.33800 1.00000 0.14000 H 0
H9 0.57000 0.62200 0.29000 1.00000 0.14000 H 0
Hl0 0.78900 0.48100 0.27000 1.00000 0.08000 H 0
U 0.54987 0.20666 0.01584 1.00000 0.00964 U 0
PP 0.05400 0.25117 0.02067 0.67000 0.00870 P 0
AsP 0.05400 0.25117 0.02067 0.33000 0.00870 As 0

loop_
_cod_changelog_entry_id
_cod_changelog_entry_author
_cod_changelog_entry_date
_cod_changelog_entry_text
1
;cod-tools version 3.8.0
Id: cif_guess_AMCSD_atom_types 9581 2023-05-17 12:35:41Z saulius
;
2023-05-23T09:21:41+03:00
;Derived atom types and hydrogen counts
from atom names that follow the AMCSD naming convention
(Wat == water, O-H == hydroxyl).
;

loop_
_cod_related_entry_id
_cod_related_entry_database
_cod_related_entry_code
1 AMCSD 0012411
